data_2202068
loop_
_publ_author_name
'Breitung, Sven'
'Lerner, Hans-Wolfram'
'Bolte, Michael'

_publ_section_title
;
 2,2,6,6-Tetramethyl-4-oxopiperidinium trifluoroacetate
;
_journal_issue 4
_journal_name_full 'Acta Crystallographica Section E'
_journal_page_first o445
_journal_page_last o446
_journal_paper_doi 10.1107/S1600536803004938
_journal_volume 59
_journal_year 2003
_chemical_formula_iupac 'C9 H18 N O 1+, C2 F3 O2 1-'
_chemical_formula_moiety 'C9 H18 N O 1+, C2 F3 O2 1-'
_chemical_formula_sum 'C11 H18 F3 N O3'
_chemical_formula_weight 269.26
_chemical_name_systematic
;
 2,2,6,6-tetramethyl-4-piperidonium trifluoroacetate
;
_space_group_IT_number 11
_symmetry_cell_setting monoclinic
_symmetry_space_group_name_Hall '-P 2yb'
_symmetry_space_group_name_H-M 'P 1 21/m 1'
_atom_sites_solution_hydrogens geom
_atom_sites_solution_primary direct
_atom_sites_solution_secondary difmap
_audit_creation_method SHELXL-97
_cell_angle_alpha 90.00
_cell_angle_beta 100.450(17)
_cell_angle_gamma 90.00
_cell_formula_units_Z 2
_cell_length_a 6.6117(14)
_cell_length_b 9.1388(15)
_cell_length_c 11.3024(19)
_cell_measurement_reflns_used 3675
_cell_measurement_temperature 173(2)
_cell_measurement_theta_max 25.1
_cell_measurement_theta_min 3.7
_cell_volume 671.6(2)
_computing_cell_refinement X-AREA
_computing_data_collection 'X-AREA (Stoe & Cie, 2001)'
_computing_data_reduction X-AREA
_computing_molecular_graphics 'XP in SHELXTL-Plus (Sheldrick, 1991)'
_computing_structure_refinement 'SHELXL97 (Sheldrick, 1997) '
_computing_structure_solution 'SHELXS97 (Sheldrick, 1990) '
_diffrn_ambient_temperature 173(2)
_diffrn_measured_fraction_theta_full 0.948
_diffrn_measured_fraction_theta_max 0.948
_diffrn_measurement_device_type 'Stoe IPDS-II two-circle'
_diffrn_measurement_method \w
_diffrn_radiation_monochromator graphite
_diffrn_radiation_source 'fine-focus sealed tube'
_diffrn_radiation_type MoK\a
_diffrn_radiation_wavelength 0.71073
_diffrn_reflns_av_R_equivalents 0.0410
_diffrn_reflns_av_sigmaI/netI 0.0365
_diffrn_reflns_limit_h_max 7
_diffrn_reflns_limit_h_min -7
_diffrn_reflns_limit_k_max 10
_diffrn_reflns_limit_k_min -10
_diffrn_reflns_limit_l_max 13
_diffrn_reflns_limit_l_min -12
_diffrn_reflns_number 3390
_diffrn_reflns_theta_full 25.16
_diffrn_reflns_theta_max 25.16
_diffrn_reflns_theta_min 3.85
_diffrn_standards_decay_% 0
_diffrn_standards_interval_time 0
_diffrn_standards_number 0
_exptl_absorpt_coefficient_mu 0.122
_exptl_absorpt_correction_T_max 0.9837
_exptl_absorpt_correction_T_min 0.9655
_exptl_absorpt_correction_type multi-scan
_exptl_absorpt_process_details '(MULABS; Spek, 1990; Blessing, 1995)'
_exptl_crystal_colour colourless
_exptl_crystal_density_diffrn 1.332
_exptl_crystal_density_method 'not measured'
_exptl_crystal_description block
_exptl_crystal_F_000 284
_exptl_crystal_size_max 0.29
_exptl_crystal_size_mid 0.18
_exptl_crystal_size_min 0.11
_refine_diff_density_max 0.552
_refine_diff_density_min -0.431
_refine_ls_extinction_method none
_refine_ls_goodness_of_fit_ref 1.052
_refine_ls_hydrogen_treatment mixed
_refine_ls_matrix_type full
_refine_ls_number_parameters 100
_refine_ls_number_reflns 1215
_refine_ls_number_restraints 0
_refine_ls_restrained_S_all 1.052
_refine_ls_R_factor_all 0.0673
_refine_ls_R_factor_gt 0.0494
_refine_ls_shift/su_max <0.001
_refine_ls_shift/su_mean 0.000
_refine_ls_structure_factor_coef Fsqd
_refine_ls_weighting_details 'calc w = 1/[\s^2^(Fo^2^)+(0.0836P)^2^+0.1272P] where P = (Fo^2^+2Fc^2^)/3'
_refine_ls_weighting_scheme calc
_refine_ls_wR_factor_gt 0.1315
_refine_ls_wR_factor_ref 0.1409
_reflns_number_gt 906
_reflns_number_total 1215
_reflns_threshold_expression I>2\s(I)
_cod_data_source_file na6209.cif
_cod_data_source_block I
_cod_original_sg_symbol_H-M 'P 21/m'
_cod_database_code 2202068
_cod_database_fobs_code 2202068

loop_
_symmetry_equiv_pos_as_xyz
'x, y, z'
'-x, y+1/2, -z'
'-x, -y, -z'
'x, -y-1/2, z'

loop_
_atom_site_label
_atom_site_fract_x
_atom_site_fract_y
_atom_site_fract_z
_atom_site_U_iso_or_equiv
_atom_site_adp_type
_atom_site_calc_flag
_atom_site_refinement_flags
_atom_site_occupancy
_atom_site_disorder_assembly
_atom_site_disorder_group
_atom_site_type_symbol
N1 0.1327(4) 0.7500 0.2166(2) 0.0230(6) Uani d S 1 . . N
H1A 0.247(6) 0.7500 0.185(3) 0.031(9) Uiso d S 1 . . H
H1B 0.028(6) 0.7500 0.152(4) 0.035(9) Uiso d S 1 . . H
C2 0.1211(3) 0.6051(2) 0.2819(2) 0.0271(5) Uani d . 1 . . C
C21 0.3163(3) 0.5754(3) 0.3743(2) 0.0383(6) Uani d . 1 . . C
H21A 0.3323 0.6512 0.4366 0.057 Uiso calc R 1 . . H
H21B 0.4358 0.5767 0.3341 0.057 Uiso calc R 1 . . H
H21C 0.3057 0.4793 0.4112 0.057 Uiso calc R 1 . . H
C22 0.0948(4) 0.4877(3) 0.1846(3) 0.0393(6) Uani d . 1 . . C
H22A 0.2170 0.4855 0.1469 0.059 Uiso calc R 1 . . H
H22B -0.0266 0.5100 0.1236 0.059 Uiso calc R 1 . . H
H22C 0.0770 0.3922 0.2207 0.059 Uiso calc R 1 . . H
C3 -0.0696(3) 0.6116(2) 0.3424(2) 0.0300(5) Uani d . 1 . . C
H3A -0.1951 0.6051 0.2798 0.036 Uiso calc R 1 . . H
H3B -0.0683 0.5262 0.3964 0.036 Uiso calc R 1 . . H
C4 -0.0778(5) 0.7500 0.4142(3) 0.0319(7) Uani d S 1 . . C
O4 -0.0941(5) 0.7500 0.5186(3) 0.0531(8) Uani d S 1 . . O
C11 0.5875(4) 0.7500 0.0563(3) 0.0282(7) Uani d S 1 . . C
O11 0.5203(3) 0.7500 0.1524(2) 0.0363(6) Uani d S 1 . . O
O12 0.7679(3) 0.7500 0.0396(2) 0.0384(6) Uani d S 1 . . O
C12 0.4247(5) 0.7500 -0.0594(3) 0.0423(9) Uani d S 1 . . C
F11 0.2320(3) 0.7500 -0.0403(2) 0.0487(6) Uani d S 1 . . F
F12 0.4369(3) 0.8677(4) -0.1246(3) 0.1345(14) Uani d . 1 . . F

loop_
_atom_site_aniso_label
_atom_site_aniso_U_11
_atom_site_aniso_U_22
_atom_site_aniso_U_33
_atom_site_aniso_U_12
_atom_site_aniso_U_13
_atom_site_aniso_U_23
N1 0.0179(12) 0.0293(13) 0.0217(15) 0.000 0.0032(11) 0.000
C2 0.0235(10) 0.0275(11) 0.0302(13) 0.0006(7) 0.0051(8) 0.0021(8)
C21 0.0276(12) 0.0411(12) 0.0433(16) 0.0051(9) -0.0009(10) 0.0103(11)
C22 0.0393(13) 0.0321(12) 0.0474(16) 0.0012(9) 0.0099(10) -0.0054(10)
C3 0.0261(10) 0.0329(11) 0.0317(14) -0.0017(8) 0.0066(9) 0.0037(9)
C4 0.0254(15) 0.0397(17) 0.032(2) 0.000 0.0095(13) 0.000
O4 0.0736(19) 0.0555(16) 0.0353(18) 0.000 0.0241(14) 0.000
C11 0.0212(14) 0.0313(15) 0.0318(19) 0.000 0.0035(12) 0.000
O11 0.0216(10) 0.0553(14) 0.0315(14) 0.000 0.0036(9) 0.000
O12 0.0198(11) 0.0597(15) 0.0353(15) 0.000 0.0042(9) 0.000
C12 0.0226(16) 0.066(2) 0.037(2) 0.000 0.0017(14) 0.000
F11 0.0217(10) 0.0727(14) 0.0481(14) 0.000 -0.0029(8) 0.000
F12 0.0538(12) 0.225(3) 0.108(2) -0.0508(15) -0.0288(12) 0.120(2)

loop_
_atom_type_symbol
_atom_type_description
_atom_type_scat_dispersion_real
_atom_type_scat_dispersion_imag
_atom_type_scat_source
C C 0.0033 0.0016 'International Tables Vol C Tables 4.2.6.8 and 6.1.1.4'
H H 0.0000 0.0000 'International Tables Vol C Tables 4.2.6.8 and 6.1.1.4'
F F 0.0171 0.0103 'International Tables Vol C Tables 4.2.6.8 and 6.1.1.4'
N N 0.0061 0.0033 'International Tables Vol C Tables 4.2.6.8 and 6.1.1.4'
O O 0.0106 0.0060 'International Tables Vol C Tables 4.2.6.8 and 6.1.1.4'

loop_
_geom_angle_atom_site_label_1
_geom_angle_atom_site_label_2
_geom_angle_atom_site_label_3
_geom_angle_site_symmetry_1
_geom_angle_site_symmetry_3
_geom_angle
C2 N1 C2 4_575 . 120.6(2)
C2 N1 H1A 4_575 . 108.4(10)
C2 N1 H1A . . 108.4(10)
C2 N1 H1B 4_575 . 106.7(10)
C2 N1 H1B . . 106.7(10)
H1A N1 H1B . . 105(3)
C22 C2 N1 . . 105.75(19)
C22 C2 C21 . . 109.84(18)
N1 C2 C21 . . 111.98(18)
C22 C2 C3 . . 110.61(17)
N1 C2 C3 . . 107.39(16)
C21 C2 C3 . . 111.13(19)
C2 C21 H21A . . 109.5
C2 C21 H21B . . 109.5
H21A C21 H21B . . 109.5
C2 C21 H21C . . 109.5
H21A C21 H21C . . 109.5
H21B C21 H21C . . 109.5
C2 C22 H22A . . 109.5
C2 C22 H22B . . 109.5
H22A C22 H22B . . 109.5
C2 C22 H22C . . 109.5
H22A C22 H22C . . 109.5
H22B C22 H22C . . 109.5
C4 C3 C2 . . 112.52(18)
C4 C3 H3A . . 109.1
C2 C3 H3A . . 109.1
C4 C3 H3B . . 109.1
C2 C3 H3B . . 109.1
H3A C3 H3B . . 107.8
O4 C4 C3 . 4_575 123.03(14)
O4 C4 C3 . . 123.03(14)
C3 C4 C3 4_575 . 113.9(3)
O12 C11 O11 . . 129.6(3)
O12 C11 C12 . . 114.6(3)
O11 C11 C12 . . 115.9(3)
F12 C12 F12 4_575 . 109.8(4)
F12 C12 F11 4_575 . 104.4(2)
F12 C12 F11 . . 104.4(2)
F12 C12 C11 4_575 . 111.8(2)
F12 C12 C11 . . 111.8(2)
F11 C12 C11 . . 114.0(3)

loop_
_geom_bond_atom_site_label_1
_geom_bond_atom_site_label_2
_geom_bond_site_symmetry_2
_geom_bond_distance
_geom_bond_publ_flag
N1 C2 4_575 1.525(2) ?
N1 C2 . 1.525(2) ?
N1 H1A . 0.89(4) ?
N1 H1B . 0.91(4) ?
C2 C22 . 1.523(3) ?
C2 C21 . 1.530(3) ?
C2 C3 . 1.541(3) ?
C21 H21A . 0.9800 ?
C21 H21B . 0.9800 ?
C21 H21C . 0.9800 ?
C22 H22A . 0.9800 ?
C22 H22B . 0.9800 ?
C22 H22C . 0.9800 ?
C3 C4 . 1.509(3) ?
C3 H3A . 0.9900 ?
C3 H3B . 0.9900 ?
C4 O4 . 1.204(4) ?
C4 C3 4_575 1.509(3) ?
C11 O12 . 1.240(4) ?
C11 O11 . 1.246(4) ?
C11 C12 . 1.536(5) ?
C12 F12 4_575 1.314(3) ?
C12 F12 . 1.314(3) ?
C12 F11 . 1.330(4) ?

loop_
_geom_hbond_atom_site_label_D
_geom_hbond_atom_site_label_H
_geom_hbond_atom_site_label_A
_geom_hbond_site_symmetry_A
_geom_hbond_distance_DH
_geom_hbond_distance_HA
_geom_hbond_distance_DA
_geom_hbond_angle_DHA
N1 H1A O11 . 0.89(4) 1.91(4) 2.787(3) 168(3)
N1 H1B O12 1_455 0.91(4) 1.94(4) 2.840(3) 168(3)

loop_
_geom_torsion_atom_site_label_1
_geom_torsion_atom_site_label_2
_geom_torsion_atom_site_label_3
_geom_torsion_atom_site_label_4
_geom_torsion_site_symmetry_1
_geom_torsion_site_symmetry_4
_geom_torsion
C2 N1 C2 C22 4_575 . 169.11(18)
C2 N1 C2 C21 4_575 . -71.3(3)
C2 N1 C2 C3 4_575 . 51.0(3)
C22 C2 C3 C4 . . -164.4(2)
N1 C2 C3 C4 . . -49.5(3)
C21 C2 C3 C4 . . 73.3(3)
C2 C3 C4 O4 . . -125.7(3)
C2 C3 C4 C3 . 4_575 55.8(3)
O12 C11 C12 F12 . 4_575 61.8(3)
O11 C11 C12 F12 . 4_575 -118.2(3)
O12 C11 C12 F12 . . -61.8(3)
O11 C11 C12 F12 . . 118.2(3)
O12 C11 C12 F11 . . 180.0
O11 C11 C12 F11 . . 0.0
